data_7130947
loop_
_publ_author_name
'Coles, Nathan Thomas'
'Groth, Lucie'
'Dettling, Lea'
'Frost, Daniel Sebastian'
'Rigo, Massimo'
'Neale, Samuel E.'
'Muller, Christian'

_publ_section_title
;
 Triple dehydrofluorination as a route to amidine-functionalized, aromatic
 phosphorus heterocycles
;
_journal_name_full 'Chemical Communications'
_journal_paper_doi 10.1039/D2CC05178H
_journal_year 2022
_chemical_formula_moiety 'C13 H25 P Si2'
_chemical_formula_sum 'C13 H25 P Si2'
_chemical_formula_weight 268.48
_space_group_crystal_system triclinic
_space_group_IT_number 2
_space_group_name_Hall '-P 1'
_space_group_name_H-M_alt 'P -1'
_atom_sites_solution_hydrogens geom
_atom_sites_solution_primary dual
_audit_creation_date 2020-06-29
_audit_creation_method
;
Olex2 1.3
(compiled 2020.02.04 svn.rd84adfe8 for OlexSys, GUI svn.r6032)
;
_audit_update_record
;
2022-06-03 deposited with the CCDC.	2022-11-03 downloaded from the CCDC.
;
_cell_angle_alpha 85.5620(10)
_cell_angle_beta 79.3630(10)
_cell_angle_gamma 86.7690(10)
_cell_formula_units_Z 5
_cell_length_a 10.5114(3)
_cell_length_b 13.5050(3)
_cell_length_c 14.7354(3)
_cell_measurement_reflns_used 9894
_cell_measurement_temperature 100.0
_cell_measurement_theta_max 32.62
_cell_measurement_theta_min 2.435
_cell_volume 2047.79(9)
_computing_cell_refinement 'SAINT V8.38A (Bruker, 2018)'
_computing_data_reduction 'SAINT V8.38A (Bruker, 2018)'
_computing_molecular_graphics 'Olex2 1.3 (Dolomanov et al., 2009)'
_computing_publication_material 'Olex2 1.3 (Dolomanov et al., 2009)'
_computing_structure_refinement 'SHELXL 2018/3 (Sheldrick, 2015)'
_computing_structure_solution 'SHELXT 2018/2 (Sheldrick, 2018)'
_diffrn_ambient_temperature 100.0
_diffrn_measured_fraction_theta_full 0.999
_diffrn_measured_fraction_theta_max 0.910
_diffrn_measurement_device_type 'Bruker APEX-II CCD'
_diffrn_measurement_method '\f and \w scans'
_diffrn_radiation_type MoK\a
_diffrn_radiation_wavelength 0.71073
_diffrn_reflns_av_R_equivalents 0.0554
_diffrn_reflns_av_unetI/netI 0.0517
_diffrn_reflns_Laue_measured_fraction_full 0.999
_diffrn_reflns_Laue_measured_fraction_max 0.910
_diffrn_reflns_limit_h_max 15
_diffrn_reflns_limit_h_min -15
_diffrn_reflns_limit_k_max 20
_diffrn_reflns_limit_k_min -20
_diffrn_reflns_limit_l_max 20
_diffrn_reflns_limit_l_min -22
_diffrn_reflns_number 54129
_diffrn_reflns_point_group_measured_fraction_full 0.999
_diffrn_reflns_point_group_measured_fraction_max 0.910
_diffrn_reflns_theta_full 25.242
_diffrn_reflns_theta_max 32.875
_diffrn_reflns_theta_min 1.997
_diffrn_source_current 1.0
_diffrn_source_power 0.05
_diffrn_source_voltage 50.0
_diffrn_standards_number 0
_exptl_absorpt_coefficient_mu 0.292
_exptl_absorpt_correction_T_max 0.7465
_exptl_absorpt_correction_T_min 0.6453
_exptl_absorpt_correction_type multi-scan
_exptl_absorpt_process_details
; 
'SADABS-2016/2 (Bruker,2016/2) was used for absorption correction. 
wR2(int) was 0.1320 before and 0.0629 after correction. The Ratio 
of minimum to maximum transmission is 0.8644. The \l/2 correction 
factor is Not present.'
;
_exptl_crystal_colour colourless
_exptl_crystal_colour_primary colourless
_exptl_crystal_density_diffrn 1.089
_exptl_crystal_description Plate
_exptl_crystal_F_000 730
_exptl_crystal_size_max 0.53
_exptl_crystal_size_mid 0.16
_exptl_crystal_size_min 0.1
_refine_diff_density_max 0.636
_refine_diff_density_min -0.329
_refine_diff_density_rms 0.065
_refine_ls_extinction_method none
_refine_ls_goodness_of_fit_ref 1.045
_refine_ls_hydrogen_treatment constr
_refine_ls_matrix_type full
_refine_ls_number_parameters 457
_refine_ls_number_reflns 13897
_refine_ls_number_restraints 35
_refine_ls_restrained_S_all 1.043
_refine_ls_R_factor_all 0.0756
_refine_ls_R_factor_gt 0.0453
_refine_ls_shift/su_max 0.001
_refine_ls_shift/su_mean 0.000
_refine_ls_structure_factor_coef Fsqd
_refine_ls_weighting_details 'w=1/[\s^2^(Fo^2^)+(0.0379P)^2^+1.1544P] where P=(Fo^2^+2Fc^2^)/3'
_refine_ls_weighting_scheme calc
_refine_ls_wR_factor_gt 0.0981
_refine_ls_wR_factor_ref 0.1166
_reflns_Friedel_coverage 0.000
_reflns_number_gt 10137
_reflns_number_total 13897
_reflns_threshold_expression 'I > 2\s(I)'
_cod_data_source_file d2cc05178h2.cif
_cod_data_source_block ntc043_1
_cod_database_code 7130947
_shelx_shelxl_version_number 2018/3
_shelx_space_group_comment
;
The symmetry employed for this shelxl refinement is uniquely defined
by the following loop, which should always be used as a source of
symmetry information in preference to the above space-group names.
They are only intended as comments.
;
_shelx_estimated_absorpt_t_max 0.971
_shelx_estimated_absorpt_t_min 0.861
_olex2_refinement_description
;
1. Fixed Uiso
 At 1.2 times of:
  All C(H) groups
 At 1.5 times of:
  All C(H,H,H) groups
2. Restrained distances
 P3-C27 = P3-C31
 1.74 with sigma of 0.02
 C27-Si5 = C31-Si6
 1.9 with sigma of 0.02
3. Rigid body (RIGU) restrains
 P3, C31, Si6, C27, Si5, C28, C30
 with sigma for 1-2 distances of 0.004 and sigma for 1-3 distances of 0.004
4. Others
 Fixed Sof: P3(0.5) Si5(0.5) Si6(0.5) C27(0.5) C28(0.5) C29(0.5) H29(0.5)
 C30(0.5) C31(0.5) C32(0.5) H32A(0.5) H32B(0.5) H32C(0.5) C33(0.5) H33A(0.5)
 H33B(0.5) H33C(0.5) C34(0.5) H34A(0.5) H34B(0.5) H34C(0.5) C35(0.5) H35A(0.5)
 H35B(0.5) H35C(0.5) C36(0.5) H36A(0.5) H36B(0.5) H36C(0.5) C37(0.5) H37A(0.5)
 H37B(0.5) H37C(0.5) C38(0.5) H38A(0.5) H38B(0.5) H38C(0.5) C39(0.5) H39A(0.5)
 H39B(0.5) H39C(0.5)
5.a Aromatic/amide H refined with riding coordinates:
 C3(H3), C16(H16), C29(H29)
5.b Idealised Me refined as rotating group:
 C6(H6A,H6B,H6C), C7(H7A,H7B,H7C), C8(H8A,H8B,H8C), C9(H9A,H9B,H9C), C10(H10A,
 H10B,H10C), C11(H11A,H11B,H11C), C12(H12A,H12B,H12C), C13(H13A,H13B,H13C),
 C19(H19A,H19B,H19C), C20(H20A,H20B,H20C), C21(H21A,H21B,H21C), C22(H22A,H22B,
 H22C), C23(H23A,H23B,H23C), C24(H24A,H24B,H24C), C25(H25A,H25B,H25C), C26(H26A,
 H26B,H26C), C32(H32A,H32B,H32C), C33(H33A,H33B,H33C), C34(H34A,H34B,H34C),
 C35(H35A,H35B,H35C), C36(H36A,H36B,H36C), C37(H37A,H37B,H37C), C38(H38A,H38B,
 H38C), C39(H39A,H39B,H39C)
;
_olex2_submission_original_sample_id 'NTC 043'
_olex2_submission_special_instructions 'No special instructions were received'

loop_
_space_group_symop_operation_xyz
'x, y, z'
'-x, -y, -z'

loop_
_atom_site_label
_atom_site_type_symbol
_atom_site_fract_x
_atom_site_fract_y
_atom_site_fract_z
_atom_site_U_iso_or_equiv
_atom_site_adp_type
_atom_site_occupancy
_atom_site_site_symmetry_order
_atom_site_calc_flag
_atom_site_refinement_flags_posn
_atom_site_refinement_flags_adp
_atom_site_refinement_flags_occupancy
_atom_site_disorder_assembly
_atom_site_disorder_group
P1 P 0.18219(4) 0.78103(3) 0.19860(3) 0.02221(9) Uani 1 1 d . . . . .
Si1 Si 0.27207(5) 0.69955(4) 0.00701(3) 0.02777(10) Uani 1 1 d . . . . .
Si2 Si 0.12278(4) 0.84933(3) 0.39678(3) 0.02305(9) Uani 1 1 d . . . . .
C1 C 0.27778(15) 0.69160(11) 0.13524(10) 0.0213(3) Uani 1 1 d . . . . .
C2 C 0.35441(15) 0.62009(11) 0.17762(10) 0.0222(3) Uani 1 1 d . . . . .
C3 C 0.35914(15) 0.61665(11) 0.27201(10) 0.0213(3) Uani 1 1 d . . . . .
H3 H 0.414152 0.566077 0.294556 0.026 Uiso 1 1 calc R U . . .
C4 C 0.29134(14) 0.67988(11) 0.33652(10) 0.0196(3) Uani 1 1 d . . . . .
C5 C 0.20768(14) 0.75839(11) 0.31184(10) 0.0192(3) Uani 1 1 d . . . . .
C6 C 0.4356(2) 0.54109(15) 0.12335(13) 0.0390(4) Uani 1 1 d . . . . .
H6A H 0.478133 0.570876 0.063463 0.058 Uiso 1 1 calc R U . . .
H6B H 0.379832 0.488718 0.113300 0.058 Uiso 1 1 calc R U . . .
H6C H 0.501382 0.512436 0.158101 0.058 Uiso 1 1 calc R U . . .
C7 C 0.31300(18) 0.65931(13) 0.43496(11) 0.0308(4) Uani 1 1 d . . . . .
H7A H 0.235878 0.630063 0.472907 0.046 Uiso 1 1 calc R U . . .
H7B H 0.329262 0.721657 0.459894 0.046 Uiso 1 1 calc R U . . .
H7C H 0.387909 0.612876 0.435903 0.046 Uiso 1 1 calc R U . . .
C8 C 0.21847(19) 0.58179(14) -0.03068(12) 0.0342(4) Uani 1 1 d . . . . .
H8A H 0.129633 0.569738 0.000957 0.051 Uiso 1 1 calc R U . . .
H8B H 0.276201 0.526131 -0.014960 0.051 Uiso 1 1 calc R U . . .
H8C H 0.221524 0.587882 -0.097741 0.051 Uiso 1 1 calc R U . . .
C9 C 0.4321(2) 0.73070(16) -0.06549(12) 0.0419(5) Uani 1 1 d . . . . .
H9A H 0.497454 0.678960 -0.053922 0.063 Uiso 1 1 calc R U . . .
H9B H 0.457707 0.794867 -0.049500 0.063 Uiso 1 1 calc R U . . .
H9C H 0.424934 0.734611 -0.131061 0.063 Uiso 1 1 calc R U . . .
C10 C 0.1517(3) 0.79966(18) -0.01852(15) 0.0596(7) Uani 1 1 d . . . . .
H10A H 0.178462 0.863561 -0.002739 0.089 Uiso 1 1 calc R U . . .
H10B H 0.066405 0.785108 0.018241 0.089 Uiso 1 1 calc R U . . .
H10C H 0.147018 0.802943 -0.084501 0.089 Uiso 1 1 calc R U . . .
C11 C 0.0209(2) 0.94189(17) 0.33840(14) 0.0496(6) Uani 1 1 d . . . . .
H11A H -0.044960 0.907448 0.315200 0.074 Uiso 1 1 calc R U . . .
H11B H 0.075689 0.977641 0.286553 0.074 Uiso 1 1 calc R U . . .
H11C H -0.021661 0.989247 0.382730 0.074 Uiso 1 1 calc R U . . .
C12 C 0.24465(19) 0.91905(14) 0.44207(13) 0.0358(4) Uani 1 1 d . . . . .
H12A H 0.309565 0.944425 0.390209 0.054 Uiso 1 1 calc R U . . .
H12B H 0.287345 0.874341 0.483928 0.054 Uiso 1 1 calc R U . . .
H12C H 0.200680 0.974802 0.475734 0.054 Uiso 1 1 calc R U . . .
C13 C 0.01283(18) 0.78609(15) 0.49604(13) 0.0365(4) Uani 1 1 d . . . . .
H13A H 0.063869 0.739114 0.530490 0.055 Uiso 1 1 calc R U . . .
H13B H -0.051348 0.750146 0.472502 0.055 Uiso 1 1 calc R U . . .
H13C H -0.031642 0.835884 0.537131 0.055 Uiso 1 1 calc R U . . .
P2 P 0.37774(4) 0.60772(3) 0.66482(3) 0.01908(8) Uani 1 1 d . . . . .
Si3 Si 0.14142(4) 0.47719(4) 0.70601(3) 0.02477(10) Uani 1 1 d . . . . .
Si4 Si 0.59178(4) 0.75847(3) 0.61791(3) 0.02265(9) Uani 1 1 d . . . . .
C14 C 0.21083(14) 0.60407(12) 0.70165(10) 0.0213(3) Uani 1 1 d . . . . .
C15 C 0.13530(15) 0.69185(13) 0.72300(10) 0.0246(3) Uani 1 1 d . . . . .
C16 C 0.18780(15) 0.78486(12) 0.71458(11) 0.0258(3) Uani 1 1 d . . . . .
H16 H 0.128988 0.839629 0.729795 0.031 Uiso 1 1 calc R U . . .
C17 C 0.31823(15) 0.80627(12) 0.68604(10) 0.0231(3) Uani 1 1 d . . . . .
C18 C 0.41528(14) 0.73184(11) 0.66104(10) 0.0200(3) Uani 1 1 d . . . . .
C19 C -0.00968(16) 0.68793(15) 0.75859(14) 0.0361(4) Uani 1 1 d . . . . .
H19A H -0.025241 0.663510 0.823899 0.054 Uiso 1 1 calc R U . . .
H19B H -0.047205 0.643041 0.722492 0.054 Uiso 1 1 calc R U . . .
H19C H -0.050064 0.754703 0.752340 0.054 Uiso 1 1 calc R U . . .
C20 C 0.35157(18) 0.91370(13) 0.68602(14) 0.0336(4) Uani 1 1 d . . . . .
H20A H 0.420658 0.929666 0.633319 0.050 Uiso 1 1 calc R U . . .
H20B H 0.381007 0.924262 0.743738 0.050 Uiso 1 1 calc R U . . .
H20C H 0.274670 0.956816 0.680982 0.050 Uiso 1 1 calc R U . . .
C21 C 0.03952(18) 0.47429(16) 0.61477(13) 0.0365(4) Uani 1 1 d . . . . .
H21A H 0.093816 0.484998 0.553507 0.055 Uiso 1 1 calc R U . . .
H21B H -0.028944 0.526853 0.623341 0.055 Uiso 1 1 calc R U . . .
H21C H 0.000310 0.409509 0.619661 0.055 Uiso 1 1 calc R U . . .
C22 C 0.27713(18) 0.38177(14) 0.68168(16) 0.0390(4) Uani 1 1 d . . . . .
H22A H 0.331819 0.381387 0.728852 0.059 Uiso 1 1 calc R U . . .
H22B H 0.329153 0.397882 0.620485 0.059 Uiso 1 1 calc R U . . .
H22C H 0.241511 0.316059 0.682939 0.059 Uiso 1 1 calc R U . . .
C23 C 0.04173(18) 0.44123(15) 0.82124(12) 0.0353(4) Uani 1 1 d . . . . .
H23A H -0.040724 0.480031 0.828942 0.053 Uiso 1 1 calc R U . . .
H23B H 0.088685 0.454532 0.870299 0.053 Uiso 1 1 calc R U . . .
H23C H 0.024934 0.370251 0.824913 0.053 Uiso 1 1 calc R U . . .
C24 C 0.68837(16) 0.63854(13) 0.60194(15) 0.0359(4) Uani 1 1 d . . . . .
H24A H 0.654071 0.600228 0.558706 0.054 Uiso 1 1 calc R U . . .
H24B H 0.682504 0.600241 0.661721 0.054 Uiso 1 1 calc R U . . .
H24C H 0.779179 0.652288 0.577018 0.054 Uiso 1 1 calc R U . . .
C25 C 0.61081(18) 0.83106(13) 0.50271(12) 0.0315(4) Uani 1 1 d . . . . .
H25A H 0.565499 0.896181 0.510039 0.047 Uiso 1 1 calc R U . . .
H25B H 0.573836 0.794777 0.459371 0.047 Uiso 1 1 calc R U . . .
H25C H 0.703015 0.840131 0.478556 0.047 Uiso 1 1 calc R U . . .
C26 C 0.66126(18) 0.82565(15) 0.70249(13) 0.0354(4) Uani 1 1 d . . . . .
H26A H 0.653632 0.785439 0.761371 0.053 Uiso 1 1 calc R U . . .
H26B H 0.613770 0.889584 0.712476 0.053 Uiso 1 1 calc R U . . .
H26C H 0.752808 0.837132 0.677958 0.053 Uiso 1 1 calc R U . . .
P3 P 0.44571(8) 0.99060(6) 1.05687(6) 0.02277(16) Uani 0.5 1 d D . P A -1
Si5 Si 0.23579(8) 1.12124(6) 0.97956(6) 0.02287(17) Uani 0.5 1 d D . P A -1
Si6 Si 0.67478(9) 0.86274(7) 1.11194(6) 0.02465(18) Uani 0.5 1 d D . P A -1
C27 C 0.4070(12) 1.0651(15) 0.9638(11) 0.0212(18) Uani 0.5 1 d D . P A -1
C28 C 0.4944(3) 1.0728(2) 0.8779(2) 0.0238(6) Uani 0.5 1 d . . P A -1
C29 C 0.6176(3) 1.0244(2) 0.8671(2) 0.0246(6) Uani 0.5 1 d . . P A -1
H29 H 0.670877 1.034295 0.807879 0.030 Uiso 0.5 1 calc R U P A -1
C30 C 0.6705(3) 0.9646(2) 0.9311(2) 0.0259(6) Uani 0.5 1 d . . P A -1
C31 C 0.6055(13) 0.9476(15) 1.0231(11) 0.0222(18) Uani 0.5 1 d D . P A -1
C32 C 0.4614(19) 1.1419(12) 0.7956(11) 0.034(2) Uani 0.5 1 d . . P A -1
H32A H 0.502233 1.205597 0.794269 0.052 Uiso 0.5 1 calc R U P A -1
H32B H 0.367222 1.153264 0.803103 0.052 Uiso 0.5 1 calc R U P A -1
H32C H 0.493779 1.110525 0.737558 0.052 Uiso 0.5 1 calc R U P A -1
C33 C 0.8102(6) 0.9246(6) 0.8976(5) 0.0329(12) Uani 0.5 1 d . . P A -1
H33A H 0.868753 0.979953 0.886117 0.049 Uiso 0.5 1 calc R U P A -1
H33B H 0.814224 0.891362 0.840293 0.049 Uiso 0.5 1 calc R U P A -1
H33C H 0.836363 0.877052 0.945166 0.049 Uiso 0.5 1 calc R U P A -1
C34 C 0.1483(12) 1.0849(14) 0.8879(8) 0.037(2) Uani 0.5 1 d . . P A -1
H34A H 0.055029 1.098142 0.907278 0.056 Uiso 0.5 1 calc R U P A -1
H34B H 0.165396 1.013884 0.878929 0.056 Uiso 0.5 1 calc R U P A -1
H34C H 0.178945 1.123603 0.829719 0.056 Uiso 0.5 1 calc R U P A -1
C35 C 0.2409(5) 1.2604(3) 0.9766(3) 0.0369(8) Uani 0.5 1 d . . P A -1
H35A H 0.152598 1.289773 0.982691 0.055 Uiso 0.5 1 calc R U P A -1
H35B H 0.292456 1.285194 0.917714 0.055 Uiso 0.5 1 calc R U P A -1
H35C H 0.280375 1.278809 1.027854 0.055 Uiso 0.5 1 calc R U P A -1
C36 C 0.1469(6) 1.0786(6) 1.0944(5) 0.0320(12) Uani 0.5 1 d . . P A -1
H36A H 0.191406 1.098804 1.142456 0.048 Uiso 0.5 1 calc R U P A -1
H36B H 0.143385 1.005992 1.098581 0.048 Uiso 0.5 1 calc R U P A -1
H36C H 0.058619 1.108301 1.103390 0.048 Uiso 0.5 1 calc R U P A -1
C37 C 0.8272(11) 0.9176(13) 1.1331(8) 0.0360(19) Uani 0.5 1 d . . P A -1
H37A H 0.885866 0.930429 1.073919 0.054 Uiso 0.5 1 calc R U P A -1
H37B H 0.869996 0.870796 1.173243 0.054 Uiso 0.5 1 calc R U P A -1
H37C H 0.804903 0.980146 1.163095 0.054 Uiso 0.5 1 calc R U P A -1
C38 C 0.7108(5) 0.7332(3) 1.0731(3) 0.0398(9) Uani 0.5 1 d . . P A -1
H38A H 0.629701 0.703122 1.068530 0.060 Uiso 0.5 1 calc R U P A -1
H38B H 0.753510 0.693140 1.118092 0.060 Uiso 0.5 1 calc R U P A -1
H38C H 0.767954 0.735717 1.012448 0.060 Uiso 0.5 1 calc R U P A -1
C39 C 0.5538(18) 0.8578(12) 1.2210(11) 0.035(2) Uani 0.5 1 d . . P A -1
H39A H 0.538155 0.924533 1.243725 0.052 Uiso 0.5 1 calc R U P A -1
H39B H 0.586806 0.812746 1.267540 0.052 Uiso 0.5 1 calc R U P A -1
H39C H 0.472535 0.833586 1.209379 0.052 Uiso 0.5 1 calc R U P A -1

loop_
_atom_site_aniso_label
_atom_site_aniso_U_11
_atom_site_aniso_U_22
_atom_site_aniso_U_33
_atom_site_aniso_U_23
_atom_site_aniso_U_13
_atom_site_aniso_U_12
P1 0.0301(2) 0.02171(18) 0.01691(17) -0.00554(14) -0.01003(15) 0.00606(15)
Si1 0.0446(3) 0.0260(2) 0.01451(18) -0.00492(16) -0.00856(18) -0.00121(19)
Si2 0.0266(2) 0.0245(2) 0.01840(19) -0.00754(16) -0.00369(16) 0.00332(16)
C1 0.0297(7) 0.0195(7) 0.0159(6) -0.0041(5) -0.0060(5) -0.0012(6)
C2 0.0273(7) 0.0205(7) 0.0179(6) -0.0040(5) -0.0017(6) 0.0017(6)
C3 0.0253(7) 0.0192(7) 0.0194(7) -0.0004(5) -0.0053(6) 0.0024(5)
C4 0.0235(7) 0.0203(7) 0.0155(6) -0.0011(5) -0.0047(5) -0.0022(5)
C5 0.0220(6) 0.0210(7) 0.0152(6) -0.0030(5) -0.0047(5) -0.0003(5)
C6 0.0533(12) 0.0356(10) 0.0257(8) -0.0100(7) -0.0039(8) 0.0190(8)
C7 0.0413(9) 0.0336(9) 0.0182(7) -0.0022(6) -0.0099(7) 0.0080(7)
C8 0.0425(10) 0.0408(10) 0.0204(7) -0.0102(7) -0.0027(7) -0.0109(8)
C9 0.0637(13) 0.0425(11) 0.0205(8) -0.0033(7) -0.0030(8) -0.0246(10)
C10 0.104(2) 0.0538(13) 0.0278(10) -0.0110(9) -0.0357(12) 0.0302(13)
C11 0.0644(14) 0.0491(12) 0.0355(10) -0.0148(9) -0.0152(10) 0.0336(11)
C12 0.0395(10) 0.0339(9) 0.0350(9) -0.0160(8) -0.0018(8) -0.0082(8)
C13 0.0316(9) 0.0433(10) 0.0317(9) -0.0125(8) 0.0067(7) -0.0040(8)
P2 0.01800(17) 0.02182(18) 0.01725(17) -0.00210(13) -0.00304(13) 0.00117(13)
Si3 0.0226(2) 0.0310(2) 0.0222(2) -0.00544(17) -0.00513(16) -0.00476(17)
Si4 0.02142(19) 0.0230(2) 0.0224(2) -0.00026(16) -0.00122(16) -0.00192(15)
C14 0.0203(6) 0.0289(7) 0.0154(6) -0.0040(5) -0.0050(5) 0.0011(6)
C15 0.0200(7) 0.0353(8) 0.0187(7) -0.0068(6) -0.0041(5) 0.0053(6)
C16 0.0257(7) 0.0298(8) 0.0220(7) -0.0070(6) -0.0060(6) 0.0094(6)
C17 0.0264(7) 0.0243(7) 0.0185(6) -0.0031(5) -0.0048(6) 0.0031(6)
C18 0.0212(6) 0.0232(7) 0.0158(6) -0.0015(5) -0.0040(5) 0.0003(5)
C19 0.0210(7) 0.0445(11) 0.0423(10) -0.0137(8) -0.0019(7) 0.0041(7)
C20 0.0356(9) 0.0244(8) 0.0402(10) -0.0067(7) -0.0051(8) 0.0046(7)
C21 0.0356(9) 0.0465(11) 0.0324(9) -0.0120(8) -0.0145(7) -0.0049(8)
C22 0.0332(9) 0.0298(9) 0.0548(12) -0.0092(8) -0.0071(9) -0.0023(7)
C23 0.0326(9) 0.0459(11) 0.0280(8) -0.0031(8) -0.0028(7) -0.0149(8)
C24 0.0217(7) 0.0294(9) 0.0515(11) 0.0023(8) 0.0043(7) 0.0011(6)
C25 0.0350(9) 0.0323(9) 0.0254(8) 0.0014(7) -0.0008(7) -0.0053(7)
C26 0.0298(8) 0.0457(11) 0.0325(9) -0.0037(8) -0.0073(7) -0.0111(8)
P3 0.0221(4) 0.0219(4) 0.0247(4) -0.0009(3) -0.0064(3) 0.0020(3)
Si5 0.0235(4) 0.0219(4) 0.0249(4) -0.0013(3) -0.0104(3) 0.0043(3)
Si6 0.0257(4) 0.0237(4) 0.0258(4) -0.0041(3) -0.0092(3) 0.0064(3)
C27 0.019(3) 0.012(5) 0.034(4) 0.001(2) -0.010(2) -0.002(3)
C28 0.0230(14) 0.0208(14) 0.0302(15) -0.0025(12) -0.0114(12) -0.0009(11)
C29 0.0241(14) 0.0211(14) 0.0274(15) -0.0076(12) 0.0016(12) -0.0029(11)
C30 0.0261(15) 0.0224(14) 0.0308(16) -0.0078(12) -0.0081(12) 0.0022(12)
C31 0.021(3) 0.011(4) 0.037(4) 0.000(3) -0.011(2) -0.004(3)
C32 0.032(3) 0.032(3) 0.040(6) -0.001(3) -0.006(4) -0.007(2)
C33 0.036(3) 0.037(2) 0.026(2) -0.0068(17) -0.009(2) 0.007(3)
C34 0.032(4) 0.051(3) 0.033(5) -0.010(3) -0.016(3) 0.008(3)
C35 0.043(2) 0.0234(17) 0.044(2) -0.0003(17) -0.0109(19) 0.0101(15)
C36 0.040(3) 0.030(2) 0.027(2) -0.0019(16) -0.011(3) 0.003(3)
C37 0.025(4) 0.049(3) 0.038(5) -0.012(4) -0.014(3) 0.006(3)
C38 0.058(3) 0.0273(19) 0.036(2) -0.0062(17) -0.019(2) 0.0172(18)
C39 0.040(6) 0.032(3) 0.030(4) -0.007(3) 0.000(3) -0.004(3)

loop_
_atom_type_symbol
_atom_type_description
_atom_type_scat_dispersion_real
_atom_type_scat_dispersion_imag
_atom_type_scat_source
C C 0.0033 0.0016 'International Tables Vol C Tables 4.2.6.8 and 6.1.1.4'
H H 0.0000 0.0000 'International Tables Vol C Tables 4.2.6.8 and 6.1.1.4'
P P 0.1023 0.0942 'International Tables Vol C Tables 4.2.6.8 and 6.1.1.4'
Si Si 0.0817 0.0704 'International Tables Vol C Tables 4.2.6.8 and 6.1.1.4'

loop_
_geom_angle_atom_site_label_1
_geom_angle_atom_site_label_2
_geom_angle_atom_site_label_3
_geom_angle
_geom_angle_site_symmetry_1
_geom_angle_site_symmetry_3
_geom_angle_publ_flag
C5 P1 C1 105.81(7) . . ?
C8 Si1 C1 112.25(8) . . ?
C9 Si1 C1 111.98(8) . . ?
C9 Si1 C8 108.92(8) . . ?
C10 Si1 C1 109.24(8) . . ?
C10 Si1 C8 106.66(11) . . ?
C10 Si1 C9 107.54(12) . . ?
C11 Si2 C5 110.10(8) . . ?
C11 Si2 C12 107.81(11) . . ?
C11 Si2 C13 107.11(11) . . ?
C12 Si2 C5 110.30(8) . . ?
C13 Si2 C5 112.00(8) . . ?
C13 Si2 C12 109.40(9) . . ?
P1 C1 Si1 115.34(8) . . ?
C2 C1 P1 121.31(11) . . ?
C2 C1 Si1 123.35(11) . . ?
C1 C2 C6 121.54(14) . . ?
C3 C2 C1 122.47(13) . . ?
C3 C2 C6 115.99(14) . . ?
C2 C3 H3 116.7 . . ?
C4 C3 C2 126.69(14) . . ?
C4 C3 H3 116.7 . . ?
C3 C4 C5 122.26(13) . . ?
C3 C4 C7 116.04(13) . . ?
C5 C4 C7 121.70(13) . . ?
P1 C5 Si2 115.66(8) . . ?
C4 C5 P1 121.47(11) . . ?
C4 C5 Si2 122.81(10) . . ?
C2 C6 H6A 109.5 . . ?
C2 C6 H6B 109.5 . . ?
C2 C6 H6C 109.5 . . ?
H6A C6 H6B 109.5 . . ?
H6A C6 H6C 109.5 . . ?
H6B C6 H6C 109.5 . . ?
C4 C7 H7A 109.5 . . ?
C4 C7 H7B 109.5 . . ?
C4 C7 H7C 109.5 . . ?
H7A C7 H7B 109.5 . . ?
H7A C7 H7C 109.5 . . ?
H7B C7 H7C 109.5 . . ?
Si1 C8 H8A 109.5 . . ?
Si1 C8 H8B 109.5 . . ?
Si1 C8 H8C 109.5 . . ?
H8A C8 H8B 109.5 . . ?
H8A C8 H8C 109.5 . . ?
H8B C8 H8C 109.5 . . ?
Si1 C9 H9A 109.5 . . ?
Si1 C9 H9B 109.5 . . ?
Si1 C9 H9C 109.5 . . ?
H9A C9 H9B 109.5 . . ?
H9A C9 H9C 109.5 . . ?
H9B C9 H9C 109.5 . . ?
Si1 C10 H10A 109.5 . . ?
Si1 C10 H10B 109.5 . . ?
Si1 C10 H10C 109.5 . . ?
H10A C10 H10B 109.5 . . ?
H10A C10 H10C 109.5 . . ?
H10B C10 H10C 109.5 . . ?
Si2 C11 H11A 109.5 . . ?
Si2 C11 H11B 109.5 . . ?
Si2 C11 H11C 109.5 . . ?
H11A C11 H11B 109.5 . . ?
H11A C11 H11C 109.5 . . ?
H11B C11 H11C 109.5 . . ?
Si2 C12 H12A 109.5 . . ?
Si2 C12 H12B 109.5 . . ?
Si2 C12 H12C 109.5 . . ?
H12A C12 H12B 109.5 . . ?
H12A C12 H12C 109.5 . . ?
H12B C12 H12C 109.5 . . ?
Si2 C13 H13A 109.5 . . ?
Si2 C13 H13B 109.5 . . ?
Si2 C13 H13C 109.5 . . ?
H13A C13 H13B 109.5 . . ?
H13A C13 H13C 109.5 . . ?
H13B C13 H13C 109.5 . . ?
C18 P2 C14 106.20(7) . . ?
C21 Si3 C14 110.05(8) . . ?
C22 Si3 C14 109.23(8) . . ?
C22 Si3 C21 107.78(9) . . ?
C23 Si3 C14 112.60(8) . . ?
C23 Si3 C21 109.04(9) . . ?
C23 Si3 C22 108.00(10) . . ?
C24 Si4 C18 109.41(7) . . ?
C24 Si4 C25 107.92(9) . . ?
C24 Si4 C26 106.74(9) . . ?
C25 Si4 C18 109.90(7) . . ?
C26 Si4 C18 112.08(7) . . ?
C26 Si4 C25 110.65(9) . . ?
P2 C14 Si3 115.25(8) . . ?
C15 C14 P2 120.77(12) . . ?
C15 C14 Si3 123.94(12) . . ?
C14 C15 C19 120.65(15) . . ?
C16 C15 C14 122.81(14) . . ?
C16 C15 C19 116.53(14) . . ?
C15 C16 H16 116.6 . . ?
C15 C16 C17 126.73(14) . . ?
C17 C16 H16 116.6 . . ?
C16 C17 C18 122.32(15) . . ?
C16 C17 C20 116.53(14) . . ?
C18 C17 C20 121.13(14) . . ?
P2 C18 Si4 115.28(8) . . ?
C17 C18 P2 121.16(12) . . ?
C17 C18 Si4 123.53(12) . . ?
C15 C19 H19A 109.5 . . ?
C15 C19 H19B 109.5 . . ?
C15 C19 H19C 109.5 . . ?
H19A C19 H19B 109.5 . . ?
H19A C19 H19C 109.5 . . ?
H19B C19 H19C 109.5 . . ?
C17 C20 H20A 109.5 . . ?
C17 C20 H20B 109.5 . . ?
C17 C20 H20C 109.5 . . ?
H20A C20 H20B 109.5 . . ?
H20A C20 H20C 109.5 . . ?
H20B C20 H20C 109.5 . . ?
Si3 C21 H21A 109.5 . . ?
Si3 C21 H21B 109.5 . . ?
Si3 C21 H21C 109.5 . . ?
H21A C21 H21B 109.5 . . ?
H21A C21 H21C 109.5 . . ?
H21B C21 H21C 109.5 . . ?
Si3 C22 H22A 109.5 . . ?
Si3 C22 H22B 109.5 . . ?
Si3 C22 H22C 109.5 . . ?
H22A C22 H22B 109.5 . . ?
H22A C22 H22C 109.5 . . ?
H22B C22 H22C 109.5 . . ?
Si3 C23 H23A 109.5 . . ?
Si3 C23 H23B 109.5 . . ?
Si3 C23 H23C 109.5 . . ?
H23A C23 H23B 109.5 . . ?
H23A C23 H23C 109.5 . . ?
H23B C23 H23C 109.5 . . ?
Si4 C24 H24A 109.5 . . ?
Si4 C24 H24B 109.5 . . ?
Si4 C24 H24C 109.5 . . ?
H24A C24 H24B 109.5 . . ?
H24A C24 H24C 109.5 . . ?
H24B C24 H24C 109.5 . . ?
Si4 C25 H25A 109.5 . . ?
Si4 C25 H25B 109.5 . . ?
Si4 C25 H25C 109.5 . . ?
H25A C25 H25B 109.5 . . ?
H25A C25 H25C 109.5 . . ?
H25B C25 H25C 109.5 . . ?
Si4 C26 H26A 109.5 . . ?
Si4 C26 H26B 109.5 . . ?
Si4 C26 H26C 109.5 . . ?
H26A C26 H26B 109.5 . . ?
H26A C26 H26C 109.5 . . ?
H26B C26 H26C 109.5 . . ?
C27 P3 C31 106.2(6) . . ?
C34 Si5 C27 111.5(8) . . ?
C34 Si5 C35 110.1(6) . . ?
C35 Si5 C27 109.3(7) . . ?
C36 Si5 C27 109.1(4) . . ?
C36 Si5 C34 109.4(5) . . ?
C36 Si5 C35 107.4(3) . . ?
C37 Si6 C31 108.4(8) . . ?
C38 Si6 C31 111.9(8) . . ?
C38 Si6 C37 110.3(5) . . ?
C39 Si6 C31 108.1(6) . . ?
C39 Si6 C37 109.2(6) . . ?
C39 Si6 C38 108.9(5) . . ?
P3 C27 Si5 115.9(6) . . ?
C28 C27 P3 121.1(7) . . ?
C28 C27 Si5 122.6(7) . . ?
C27 C28 C32 121.0(9) . . ?
C29 C28 C27 121.1(5) . . ?
C29 C28 C32 117.8(8) . . ?
C28 C29 H29 115.9 . . ?
C30 C29 C28 128.2(3) . . ?
C30 C29 H29 115.9 . . ?
C29 C30 C31 122.1(5) . . ?
C29 C30 C33 115.2(4) . . ?
C31 C30 C33 122.5(6) . . ?
P3 C31 Si6 115.7(6) . . ?
C30 C31 P3 120.8(8) . . ?
C30 C31 Si6 122.8(8) . . ?
C28 C32 H32A 109.5 . . ?
C28 C32 H32B 109.5 . . ?
C28 C32 H32C 109.5 . . ?
H32A C32 H32B 109.5 . . ?
H32A C32 H32C 109.5 . . ?
H32B C32 H32C 109.5 . . ?
C30 C33 H33A 109.5 . . ?
C30 C33 H33B 109.5 . . ?
C30 C33 H33C 109.5 . . ?
H33A C33 H33B 109.5 . . ?
H33A C33 H33C 109.5 . . ?
H33B C33 H33C 109.5 . . ?
Si5 C34 H34A 109.5 . . ?
Si5 C34 H34B 109.5 . . ?
Si5 C34 H34C 109.5 . . ?
H34A C34 H34B 109.5 . . ?
H34A C34 H34C 109.5 . . ?
H34B C34 H34C 109.5 . . ?
Si5 C35 H35A 109.5 . . ?
Si5 C35 H35B 109.5 . . ?
Si5 C35 H35C 109.5 . . ?
H35A C35 H35B 109.5 . . ?
H35A C35 H35C 109.5 . . ?
H35B C35 H35C 109.5 . . ?
Si5 C36 H36A 109.5 . . ?
Si5 C36 H36B 109.5 . . ?
Si5 C36 H36C 109.5 . . ?
H36A C36 H36B 109.5 . . ?
H36A C36 H36C 109.5 . . ?
H36B C36 H36C 109.5 . . ?
Si6 C37 H37A 109.5 . . ?
Si6 C37 H37B 109.5 . . ?
Si6 C37 H37C 109.5 . . ?
H37A C37 H37B 109.5 . . ?
H37A C37 H37C 109.5 . . ?
H37B C37 H37C 109.5 . . ?
Si6 C38 H38A 109.5 . . ?
Si6 C38 H38B 109.5 . . ?
Si6 C38 H38C 109.5 . . ?
H38A C38 H38B 109.5 . . ?
H38A C38 H38C 109.5 . . ?
H38B C38 H38C 109.5 . . ?
Si6 C39 H39A 109.5 . . ?
Si6 C39 H39B 109.5 . . ?
Si6 C39 H39C 109.5 . . ?
H39A C39 H39B 109.5 . . ?
H39A C39 H39C 109.5 . . ?
H39B C39 H39C 109.5 . . ?

loop_
_geom_bond_atom_site_label_1
_geom_bond_atom_site_label_2
_geom_bond_distance
_geom_bond_site_symmetry_2
_geom_bond_publ_flag
P1 C1 1.7410(15) . ?
P1 C5 1.7397(14) . ?
Si1 C1 1.8961(15) . ?
Si1 C8 1.8731(18) . ?
Si1 C9 1.869(2) . ?
Si1 C10 1.864(2) . ?
Si2 C5 1.8904(15) . ?
Si2 C11 1.864(2) . ?
Si2 C12 1.8766(18) . ?
Si2 C13 1.8703(19) . ?
C1 C2 1.406(2) . ?
C2 C3 1.398(2) . ?
C2 C6 1.511(2) . ?
C3 H3 0.9500 . ?
C3 C4 1.395(2) . ?
C4 C5 1.408(2) . ?
C4 C7 1.512(2) . ?
C6 H6A 0.9800 . ?
C6 H6B 0.9800 . ?
C6 H6C 0.9800 . ?
C7 H7A 0.9800 . ?
C7 H7B 0.9800 . ?
C7 H7C 0.9800 . ?
C8 H8A 0.9800 . ?
C8 H8B 0.9800 . ?
C8 H8C 0.9800 . ?
C9 H9A 0.9800 . ?
C9 H9B 0.9800 . ?
C9 H9C 0.9800 . ?
C10 H10A 0.9800 . ?
C10 H10B 0.9800 . ?
C10 H10C 0.9800 . ?
C11 H11A 0.9800 . ?
C11 H11B 0.9800 . ?
C11 H11C 0.9800 . ?
C12 H12A 0.9800 . ?
C12 H12B 0.9800 . ?
C12 H12C 0.9800 . ?
C13 H13A 0.9800 . ?
C13 H13B 0.9800 . ?
C13 H13C 0.9800 . ?
P2 C14 1.7405(15) . ?
P2 C18 1.7380(16) . ?
Si3 C14 1.8919(16) . ?
Si3 C21 1.8711(18) . ?
Si3 C22 1.8707(19) . ?
Si3 C23 1.8680(18) . ?
Si4 C18 1.8921(15) . ?
Si4 C24 1.8695(18) . ?
Si4 C25 1.8766(18) . ?
Si4 C26 1.8697(18) . ?
C14 C15 1.412(2) . ?
C15 C16 1.388(2) . ?
C15 C19 1.520(2) . ?
C16 H16 0.9500 . ?
C16 C17 1.398(2) . ?
C17 C18 1.411(2) . ?
C17 C20 1.512(2) . ?
C19 H19A 0.9800 . ?
C19 H19B 0.9800 . ?
C19 H19C 0.9800 . ?
C20 H20A 0.9800 . ?
C20 H20B 0.9800 . ?
C20 H20C 0.9800 . ?
C21 H21A 0.9800 . ?
C21 H21B 0.9800 . ?
C21 H21C 0.9800 . ?
C22 H22A 0.9800 . ?
C22 H22B 0.9800 . ?
C22 H22C 0.9800 . ?
C23 H23A 0.9800 . ?
C23 H23B 0.9800 . ?
C23 H23C 0.9800 . ?
C24 H24A 0.9800 . ?
C24 H24B 0.9800 . ?
C24 H24C 0.9800 . ?
C25 H25A 0.9800 . ?
C25 H25B 0.9800 . ?
C25 H25C 0.9800 . ?
C26 H26A 0.9800 . ?
C26 H26B 0.9800 . ?
C26 H26C 0.9800 . ?
P3 C27 1.733(11) . ?
P3 C31 1.741(12) . ?
Si5 C27 1.895(11) . ?
Si5 C34 1.876(14) . ?
Si5 C35 1.880(4) . ?
Si5 C36 1.843(8) . ?
Si6 C31 1.893(11) . ?
Si6 C37 1.889(14) . ?
Si6 C38 1.880(4) . ?
Si6 C39 1.856(19) . ?
C27 C28 1.420(13) . ?
C28 C29 1.405(4) . ?
C28 C32 1.551(14) . ?
C29 H29 0.9500 . ?
C29 C30 1.370(5) . ?
C30 C31 1.409(13) . ?
C30 C33 1.541(7) . ?
C32 H32A 0.9800 . ?
C32 H32B 0.9800 . ?
C32 H32C 0.9800 . ?
C33 H33A 0.9800 . ?
C33 H33B 0.9800 . ?
C33 H33C 0.9800 . ?
C34 H34A 0.9800 . ?
C34 H34B 0.9800 . ?
C34 H34C 0.9800 . ?
C35 H35A 0.9800 . ?
C35 H35B 0.9800 . ?
C35 H35C 0.9800 . ?
C36 H36A 0.9800 . ?
C36 H36B 0.9800 . ?
C36 H36C 0.9800 . ?
C37 H37A 0.9800 . ?
C37 H37B 0.9800 . ?
C37 H37C 0.9800 . ?
C38 H38A 0.9800 . ?
C38 H38B 0.9800 . ?
C38 H38C 0.9800 . ?
C39 H39A 0.9800 . ?
C39 H39B 0.9800 . ?
C39 H39C 0.9800 . ?

loop_
_geom_torsion_atom_site_label_1
_geom_torsion_atom_site_label_2
_geom_torsion_atom_site_label_3
_geom_torsion_atom_site_label_4
_geom_torsion
_geom_torsion_site_symmetry_1
_geom_torsion_site_symmetry_2
_geom_torsion_site_symmetry_3
_geom_torsion_site_symmetry_4
_geom_torsion_publ_flag
P1 C1 C2 C3 -0.3(2) . . . . ?
P1 C1 C2 C6 178.81(14) . . . . ?
Si1 C1 C2 C3 178.76(12) . . . . ?
Si1 C1 C2 C6 -2.1(2) . . . . ?
C1 P1 C5 Si2 176.69(8) . . . . ?
C1 P1 C5 C4 -0.41(15) . . . . ?
C1 C2 C3 C4 0.5(3) . . . . ?
C2 C3 C4 C5 -0.6(2) . . . . ?
C2 C3 C4 C7 179.43(15) . . . . ?
C3 C4 C5 P1 0.6(2) . . . . ?
C3 C4 C5 Si2 -176.30(12) . . . . ?
C5 P1 C1 Si1 -178.88(8) . . . . ?
C5 P1 C1 C2 0.28(15) . . . . ?
C6 C2 C3 C4 -178.69(16) . . . . ?
C7 C4 C5 P1 -179.48(12) . . . . ?
C7 C4 C5 Si2 3.6(2) . . . . ?
C8 Si1 C1 P1 -122.20(10) . . . . ?
C8 Si1 C1 C2 58.65(16) . . . . ?
C9 Si1 C1 P1 114.91(11) . . . . ?
C9 Si1 C1 C2 -64.23(16) . . . . ?
C10 Si1 C1 P1 -4.12(14) . . . . ?
C10 Si1 C1 C2 176.74(16) . . . . ?
C11 Si2 C5 P1 2.99(13) . . . . ?
C11 Si2 C5 C4 -179.95(14) . . . . ?
C12 Si2 C5 P1 -115.86(10) . . . . ?
C12 Si2 C5 C4 61.20(15) . . . . ?
C13 Si2 C5 P1 122.04(10) . . . . ?
C13 Si2 C5 C4 -60.90(15) . . . . ?
P2 C14 C15 C16 1.2(2) . . . . ?
P2 C14 C15 C19 -177.69(12) . . . . ?
Si3 C14 C15 C16 -176.51(12) . . . . ?
Si3 C14 C15 C19 4.6(2) . . . . ?
C14 P2 C18 Si4 -177.56(8) . . . . ?
C14 P2 C18 C17 0.54(14) . . . . ?
C14 C15 C16 C17 -0.8(3) . . . . ?
C15 C16 C17 C18 0.3(3) . . . . ?
C15 C16 C17 C20 -177.81(15) . . . . ?
C16 C17 C18 P2 -0.3(2) . . . . ?
C16 C17 C18 Si4 177.68(12) . . . . ?
C18 P2 C14 Si3 176.90(8) . . . . ?
C18 P2 C14 C15 -0.97(14) . . . . ?
C19 C15 C16 C17 178.08(16) . . . . ?
C20 C17 C18 P2 177.79(12) . . . . ?
C20 C17 C18 Si4 -4.3(2) . . . . ?
C21 Si3 C14 P2 -111.49(10) . . . . ?
C21 Si3 C14 C15 66.30(15) . . . . ?
C22 Si3 C14 P2 6.64(12) . . . . ?
C22 Si3 C14 C15 -175.56(13) . . . . ?
C23 Si3 C14 P2 126.64(9) . . . . ?
C23 Si3 C14 C15 -55.57(15) . . . . ?
C24 Si4 C18 P2 -6.45(12) . . . . ?
C24 Si4 C18 C17 175.50(13) . . . . ?
C25 Si4 C18 P2 111.88(9) . . . . ?
C25 Si4 C18 C17 -66.18(14) . . . . ?
C26 Si4 C18 P2 -124.65(10) . . . . ?
C26 Si4 C18 C17 57.30(15) . . . . ?
P3 C27 C28 C29 -3(2) . . . . ?
P3 C27 C28 C32 -178.2(12) . . . . ?
Si5 C27 C28 C29 -175.5(10) . . . . ?
Si5 C27 C28 C32 10(2) . . . . ?
C27 P3 C31 Si6 -179.7(2) . . . . ?
C27 P3 C31 C30 -8(3) . . . . ?
C27 C28 C29 C30 1.2(13) . . . . ?
C28 C29 C30 C31 -3.5(13) . . . . ?
C28 C29 C30 C33 -178.6(4) . . . . ?
C29 C30 C31 P3 7(2) . . . . ?
C29 C30 C31 Si6 178.4(10) . . . . ?
C31 P3 C27 Si5 178.9(2) . . . . ?
C31 P3 C27 C28 6(3) . . . . ?
C32 C28 C29 C30 176.3(7) . . . . ?
C33 C30 C31 P3 -177.8(10) . . . . ?
C33 C30 C31 Si6 -7(2) . . . . ?
C34 Si5 C27 P3 -122.2(13) . . . . ?
C34 Si5 C27 C28 50(2) . . . . ?
C35 Si5 C27 P3 115.8(12) . . . . ?
C35 Si5 C27 C28 -71.6(19) . . . . ?
C36 Si5 C27 P3 -1.4(16) . . . . ?
C36 Si5 C27 C28 171.3(15) . . . . ?
C37 Si6 C31 P3 -124.2(12) . . . . ?
C37 Si6 C31 C30 64.5(19) . . . . ?
C38 Si6 C31 P3 113.9(13) . . . . ?
C38 Si6 C31 C30 -57.4(19) . . . . ?
C39 Si6 C31 P3 -5.9(17) . . . . ?
C39 Si6 C31 C30 -177.3(16) . . . . ?
